data_7049301
loop_
_publ_author_name
'Cheng, Fu-Yin'
'Tsai, Chen-Yen'
'Huang, Bor-Hunn'
'Lu, Kuan-Yeh'
'Lin, Chu-Chieh'
'Ko, Bao-Tsan'

_publ_section_title
;
 Mono- and dinuclear copper complexes coordinated on NNO-tridentate
 Schiff-base derivatives for copolymerization of cyclohexene oxide and
 cyclic anhydrides.
;
_journal_issue 14
_journal_name_full 'Dalton transactions (Cambridge, England : 2003)'
_journal_page_first 4667
_journal_page_last 4676
_journal_paper_doi 10.1039/c9dt00471h
_journal_volume 48
_journal_year 2019
_chemical_formula_moiety 'C42 H68 Cu2 N4 O7'
_chemical_formula_sum 'C42 H68 Cu2 N4 O7'
_chemical_formula_weight 868.08
_space_group_IT_number 2
_space_group_name_Hall '-P 1'
_space_group_name_H-M_alt 'P -1'
_symmetry_cell_setting triclinic
_symmetry_space_group_name_Hall '-P 1'
_symmetry_space_group_name_H-M 'P -1'
_atom_sites_solution_hydrogens geom
_atom_sites_solution_primary direct
_atom_sites_solution_secondary difmap
_audit_creation_method SHELXL-97
_audit_update_record
;
2019-01-29 deposited with the CCDC.    2019-03-08 downloaded from the CCDC.
;
_cell_angle_alpha 96.937(2)
_cell_angle_beta 90.321(2)
_cell_angle_gamma 100.056(2)
_cell_formula_units_Z 2
_cell_length_a 10.3633(3)
_cell_length_b 15.3384(4)
_cell_length_c 17.4039(5)
_cell_measurement_reflns_used 6064
_cell_measurement_temperature 150(2)
_cell_measurement_theta_max 29.2030
_cell_measurement_theta_min 2.8205
_cell_volume 2703.01(13)
_computing_cell_refinement 'CrysAlisPro, Oxford Diffraction Ltd.'
_computing_data_collection 'CrysAlisPro, Oxford Diffraction Ltd.'
_computing_data_reduction 'CrysAlisPro, Oxford Diffraction Ltd.'
_computing_molecular_graphics 'SHELXL-97 (Sheldrick, 2008)'
_computing_publication_material 'SHELXL-97 (Sheldrick, 2008)'
_computing_structure_refinement 'SHELXL-97 (Sheldrick, 2008)'
_computing_structure_solution 'SHELXS-97 (Sheldrick, 2008)'
_diffrn_ambient_temperature 150(2)
_diffrn_detector_area_resol_mean 16.0690
_diffrn_measured_fraction_theta_full 0.999
_diffrn_measured_fraction_theta_max 0.982
_diffrn_measurement_device_type 'Xcalibur, Sapphire3, Gemini'
_diffrn_measurement_method '\w scans'
_diffrn_radiation_monochromator graphite
_diffrn_radiation_source 'fine-focus sealed tube'
_diffrn_radiation_type MoK\a
_diffrn_radiation_wavelength 0.71073
_diffrn_reflns_av_R_equivalents 0.0346
_diffrn_reflns_av_sigmaI/netI 0.0638
_diffrn_reflns_limit_h_max 13
_diffrn_reflns_limit_h_min -13
_diffrn_reflns_limit_k_max 19
_diffrn_reflns_limit_k_min -18
_diffrn_reflns_limit_l_max 21
_diffrn_reflns_limit_l_min -22
_diffrn_reflns_number 24647
_diffrn_reflns_theta_full 26.00
_diffrn_reflns_theta_max 27.00
_diffrn_reflns_theta_min 2.83
_exptl_absorpt_coefficient_mu 0.828
_exptl_absorpt_correction_T_max 1.00000
_exptl_absorpt_correction_T_min 0.97995
_exptl_absorpt_correction_type multi-scan
_exptl_absorpt_process_details
; 
CrysAlisPro, Agilent Technologies, 
Version 1.171.35.21 (release 20-01-2012 CrysAlis171 .NET) 
(compiled Jan 23 2012,18:06:46) 
Empirical absorption correction using spherical harmonics, 
 implemented in SCALE3 ABSPACK scaling algorithm. 
;
_exptl_crystal_colour blue
_exptl_crystal_density_diffrn 1.067
_exptl_crystal_density_method 'not measured'
_exptl_crystal_description cubic
_exptl_crystal_F_000 924
_exptl_crystal_size_max 0.35
_exptl_crystal_size_mid 0.32
_exptl_crystal_size_min 0.30
_platon_squeeze_details ' '
_refine_diff_density_max 0.552
_refine_diff_density_min -0.425
_refine_diff_density_rms 0.097
_refine_ls_extinction_method none
_refine_ls_goodness_of_fit_ref 1.018
_refine_ls_hydrogen_treatment mixed
_refine_ls_matrix_type full
_refine_ls_number_parameters 496
_refine_ls_number_reflns 11620
_refine_ls_number_restraints 0
_refine_ls_restrained_S_all 1.018
_refine_ls_R_factor_all 0.0725
_refine_ls_R_factor_gt 0.0486
_refine_ls_shift/su_max 0.001
_refine_ls_shift/su_mean 0.000
_refine_ls_structure_factor_coef Fsqd
_refine_ls_weighting_details 'calc w=1/[\s^2^(Fo^2^)+(0.1200P)^2^+0.0000P] where P=(Fo^2^+2Fc^2^)/3'
_refine_ls_weighting_scheme calc
_refine_ls_wR_factor_gt 0.1716
_refine_ls_wR_factor_ref 0.1882
_reflns_number_gt 8449
_reflns_number_total 11620
_reflns_threshold_expression >2sigma(I)
_cod_data_source_file c9dt00471h2.cif
_cod_data_source_block tbul2cu
_cod_depositor_comments 'Adding full bibliography for 7049294--7049302.cif.'
_cod_database_code 7049301

loop_
_symmetry_equiv_pos_as_xyz
'x, y, z'
'-x, -y, -z'

loop_
_atom_site_label
_atom_site_type_symbol
_atom_site_fract_x
_atom_site_fract_y
_atom_site_fract_z
_atom_site_U_iso_or_equiv
_atom_site_adp_type
_atom_site_occupancy
_atom_site_symmetry_multiplicity
_atom_site_calc_flag
_atom_site_refinement_flags
Cu1 Cu 0.87361(4) 0.49249(3) 0.88813(2) 0.01890(13) Uani 1 1 d .
Cu2 Cu 0.87791(4) 0.50710(3) 0.61349(2) 0.01829(13) Uani 1 1 d .
O1 O 0.8754(2) 0.36837(15) 0.86416(13) 0.0213(5) Uani 1 1 d .
O2 O 0.7077(3) 0.46320(18) 0.93958(16) 0.0337(6) Uani 1 1 d .
O3 O 0.5933(3) 0.4091(2) 0.82911(19) 0.0416(7) Uani 1 1 d .
O4 O 0.9377(2) 0.63142(15) 0.63942(13) 0.0209(5) Uani 1 1 d .
O5 O 0.7240(3) 0.53404(17) 0.56288(15) 0.0318(6) Uani 1 1 d .
O6 O 0.6388(3) 0.5888(2) 0.67303(18) 0.0405(7) Uani 1 1 d .
N1 N 1.0590(3) 0.52379(17) 0.87191(15) 0.0185(6) Uani 1 1 d .
N2 N 0.8800(3) 0.62720(19) 0.91451(15) 0.0203(6) Uani 1 1 d .
N3 N 1.0504(3) 0.48013(18) 0.62999(15) 0.0189(6) Uani 1 1 d .
N4 N 0.8210(3) 0.37231(18) 0.58432(15) 0.0187(6) Uani 1 1 d .
C1 C 0.9676(3) 0.3290(2) 0.83117(17) 0.0160(6) Uani 1 1 d .
C2 C 1.0937(3) 0.3771(2) 0.81540(18) 0.0165(6) Uani 1 1 d .
C3 C 1.1875(3) 0.3335(2) 0.77719(18) 0.0190(7) Uani 1 1 d .
H3A H 1.2702 0.3673 0.7672 0.023 Uiso 1 1 calc R
C4 C 1.1629(3) 0.2420(2) 0.75348(18) 0.0189(7) Uani 1 1 d .
C5 C 1.0395(3) 0.1949(2) 0.77311(19) 0.0207(7) Uani 1 1 d .
H5A H 1.0214 0.1321 0.7586 0.025 Uiso 1 1 calc R
C6 C 0.9438(3) 0.2339(2) 0.81179(18) 0.0172(7) Uani 1 1 d .
C7 C 0.8126(3) 0.1773(2) 0.8321(2) 0.0216(7) Uani 1 1 d .
C8 C 0.6985(3) 0.1997(3) 0.7853(2) 0.0288(8) Uani 1 1 d .
H8A H 0.7145 0.1885 0.7298 0.043 Uiso 1 1 calc R
H8B H 0.6923 0.2627 0.7990 0.043 Uiso 1 1 calc R
H8C H 0.6162 0.1622 0.7972 0.043 Uiso 1 1 calc R
C9 C 0.8131(4) 0.0769(2) 0.8127(2) 0.0315(9) Uani 1 1 d .
H9A H 0.8846 0.0606 0.8418 0.047 Uiso 1 1 calc R
H9B H 0.8258 0.0631 0.7571 0.047 Uiso 1 1 calc R
H9C H 0.7292 0.0430 0.8267 0.047 Uiso 1 1 calc R
C10 C 0.7882(4) 0.1943(3) 0.9199(2) 0.0302(8) Uani 1 1 d .
H10A H 0.8609 0.1796 0.9492 0.045 Uiso 1 1 calc R
H10B H 0.7060 0.1568 0.9319 0.045 Uiso 1 1 calc R
H10C H 0.7823 0.2573 0.9341 0.045 Uiso 1 1 calc R
C11 C 1.2575(3) 0.1935(2) 0.7055(2) 0.0245(7) Uani 1 1 d .
C12 C 1.1907(4) 0.1513(3) 0.6277(2) 0.0341(9) Uani 1 1 d .
H12A H 1.1666 0.1981 0.5998 0.051 Uiso 1 1 calc R
H12B H 1.1116 0.1089 0.6369 0.051 Uiso 1 1 calc R
H12C H 1.2511 0.1200 0.5968 0.051 Uiso 1 1 calc R
C13 C 1.2959(4) 0.1200(3) 0.7505(2) 0.0348(9) Uani 1 1 d .
H13A H 1.3389 0.1475 0.7999 0.052 Uiso 1 1 calc R
H13B H 1.3562 0.0882 0.7197 0.052 Uiso 1 1 calc R
H13C H 1.2169 0.0777 0.7601 0.052 Uiso 1 1 calc R
C14 C 1.3836(4) 0.2558(3) 0.6887(2) 0.0345(9) Uani 1 1 d .
H14A H 1.4283 0.2835 0.7377 0.052 Uiso 1 1 calc R
H14B H 1.3620 0.3023 0.6595 0.052 Uiso 1 1 calc R
H14C H 1.4412 0.2215 0.6583 0.052 Uiso 1 1 calc R
C15 C 1.1328(3) 0.4720(2) 0.83936(18) 0.0196(7) Uani 1 1 d .
H15A H 1.2206 0.4981 0.8302 0.023 Uiso 1 1 calc R
C16 C 1.1121(3) 0.6191(2) 0.8949(2) 0.0254(8) Uani 1 1 d .
H16A H 1.1887 0.6387 0.8634 0.030 Uiso 1 1 calc R
H16B H 1.1402 0.6295 0.9502 0.030 Uiso 1 1 calc R
C17 C 1.0037(4) 0.6700(2) 0.8813(2) 0.0252(8) Uani 1 1 d .
H17A H 1.0284 0.7325 0.9058 0.030 Uiso 1 1 calc R
H17B H 0.9904 0.6708 0.8250 0.030 Uiso 1 1 calc R
C18 C 0.7663(4) 0.6605(3) 0.8843(2) 0.0307(8) Uani 1 1 d .
H18A H 0.7767 0.7251 0.8993 0.046 Uiso 1 1 calc R
H18B H 0.6855 0.6308 0.9059 0.046 Uiso 1 1 calc R
H18C H 0.7613 0.6477 0.8277 0.046 Uiso 1 1 calc R
C19 C 0.8859(4) 0.6469(2) 0.99983(18) 0.0253(8) Uani 1 1 d .
H19A H 0.8891 0.7110 1.0146 0.038 Uiso 1 1 calc R
H19B H 0.9647 0.6293 1.0202 0.038 Uiso 1 1 calc R
H19C H 0.8080 0.6135 1.0213 0.038 Uiso 1 1 calc R
C20 C 0.6071(4) 0.4195(3) 0.9011(3) 0.0356(10) Uani 1 1 d .
C21 C 0.4964(5) 0.3772(4) 0.9505(4) 0.0707(17) Uani 1 1 d .
H21A H 0.4233 0.3449 0.9166 0.106 Uiso 1 1 calc R
H21B H 0.4661 0.4242 0.9854 0.106 Uiso 1 1 calc R
H21C H 0.5291 0.3356 0.9811 0.106 Uiso 1 1 calc R
C22 C 1.0516(3) 0.6731(2) 0.66981(18) 0.0163(6) Uani 1 1 d .
C23 C 1.1561(3) 0.6279(2) 0.68565(18) 0.0175(7) Uani 1 1 d .
C24 C 1.2751(3) 0.6758(2) 0.72118(19) 0.0208(7) Uani 1 1 d .
H24A H 1.3434 0.6446 0.7318 0.025 Uiso 1 1 calc R
C25 C 1.2936(3) 0.7672(2) 0.7405(2) 0.0238(7) Uani 1 1 d .
C26 C 1.1931(3) 0.8108(2) 0.7207(2) 0.0222(7) Uani 1 1 d .
H26A H 1.2074 0.8739 0.7318 0.027 Uiso 1 1 calc R
C27 C 1.0733(3) 0.7688(2) 0.68599(18) 0.0185(7) Uani 1 1 d .
C28 C 0.9681(3) 0.8220(2) 0.6663(2) 0.0225(7) Uani 1 1 d .
C29 C 0.9271(4) 0.8002(3) 0.5800(2) 0.0327(9) Uani 1 1 d .
H29A H 1.0039 0.8146 0.5483 0.049 Uiso 1 1 calc R
H29B H 0.8610 0.8356 0.5682 0.049 Uiso 1 1 calc R
H29C H 0.8901 0.7365 0.5686 0.049 Uiso 1 1 calc R
C30 C 0.8468(3) 0.7992(3) 0.7159(2) 0.0291(8) Uani 1 1 d .
H30A H 0.8725 0.8129 0.7709 0.044 Uiso 1 1 calc R
H30B H 0.8099 0.7355 0.7043 0.044 Uiso 1 1 calc R
H30C H 0.7808 0.8346 0.7040 0.044 Uiso 1 1 calc R
C31 C 1.0159(4) 0.9227(2) 0.6821(3) 0.0343(9) Uani 1 1 d .
H31A H 1.0929 0.9394 0.6511 0.051 Uiso 1 1 calc R
H31B H 1.0394 0.9392 0.7372 0.051 Uiso 1 1 calc R
H31C H 0.9460 0.9539 0.6681 0.051 Uiso 1 1 calc R
C32 C 1.4223(4) 0.8220(3) 0.7782(2) 0.0338(9) Uani 1 1 d .
C33 C 1.3912(5) 0.8813(4) 0.8501(3) 0.0698(18) Uani 1 1 d .
H33A H 1.3471 0.8439 0.8874 0.105 Uiso 1 1 calc R
H33B H 1.3336 0.9213 0.8354 0.105 Uiso 1 1 calc R
H33C H 1.4728 0.9168 0.8736 0.105 Uiso 1 1 calc R
C34 C 1.5171(4) 0.7617(3) 0.8019(3) 0.0387(10) Uani 1 1 d .
H34A H 1.5391 0.7242 0.7559 0.058 Uiso 1 1 calc R
H34B H 1.4749 0.7238 0.8393 0.058 Uiso 1 1 calc R
H34C H 1.5973 0.7991 0.8254 0.058 Uiso 1 1 calc R
C35 C 1.4907(4) 0.8811(3) 0.7203(3) 0.0556(14) Uani 1 1 d .
H35A H 1.5117 0.8435 0.6741 0.083 Uiso 1 1 calc R
H35B H 1.5716 0.9171 0.7441 0.083 Uiso 1 1 calc R
H35C H 1.4324 0.9206 0.7055 0.083 Uiso 1 1 calc R
C36 C 1.1499(3) 0.5345(2) 0.66315(18) 0.0188(7) Uani 1 1 d .
H36A H 1.2256 0.5103 0.6735 0.023 Uiso 1 1 calc R
C37 C 1.0592(3) 0.3859(2) 0.6055(2) 0.0236(7) Uani 1 1 d .
H37A H 1.1275 0.3674 0.6366 0.028 Uiso 1 1 calc R
H37B H 1.0818 0.3774 0.5502 0.028 Uiso 1 1 calc R
C38 C 0.9254(4) 0.3312(2) 0.6180(2) 0.0242(8) Uani 1 1 d .
H38A H 0.9207 0.2692 0.5928 0.029 Uiso 1 1 calc R
H38B H 0.9120 0.3293 0.6741 0.029 Uiso 1 1 calc R
C39 C 0.8165(4) 0.3546(2) 0.49843(18) 0.0240(7) Uani 1 1 d .
H39A H 0.7896 0.2905 0.4825 0.036 Uiso 1 1 calc R
H39B H 0.9036 0.3748 0.4787 0.036 Uiso 1 1 calc R
H39C H 0.7533 0.3869 0.4775 0.036 Uiso 1 1 calc R
C40 C 0.6905(4) 0.3354(3) 0.6129(2) 0.0313(9) Uani 1 1 d .
H40A H 0.6705 0.2709 0.5968 0.047 Uiso 1 1 calc R
H40B H 0.6235 0.3640 0.5913 0.047 Uiso 1 1 calc R
H40C H 0.6914 0.3469 0.6696 0.047 Uiso 1 1 calc R
C41 C 0.6451(4) 0.5782(3) 0.6007(3) 0.0350(10) Uani 1 1 d .
C42 C 0.5555(5) 0.6193(4) 0.5530(3) 0.0626(16) Uani 1 1 d .
H42A H 0.5004 0.6515 0.5874 0.094 Uiso 1 1 calc R
H42B H 0.4997 0.5722 0.5186 0.094 Uiso 1 1 calc R
H42C H 0.6081 0.6608 0.5220 0.094 Uiso 1 1 calc R
O7 O 0.7922(3) 0.4970(2) 0.75028(16) 0.0407(7) Uani 1 1 d .

loop_
_atom_site_aniso_label
_atom_site_aniso_U_11
_atom_site_aniso_U_22
_atom_site_aniso_U_33
_atom_site_aniso_U_23
_atom_site_aniso_U_13
_atom_site_aniso_U_12
Cu1 0.0181(2) 0.0192(2) 0.0192(2) 0.00037(16) 0.00291(16) 0.00422(16)
Cu2 0.0174(2) 0.0161(2) 0.0206(2) 0.00064(16) -0.00117(16) 0.00201(15)
O1 0.0191(11) 0.0170(12) 0.0269(13) 0.0008(9) 0.0049(10) 0.0018(9)
O2 0.0273(14) 0.0343(15) 0.0381(15) -0.0019(12) 0.0174(12) 0.0052(12)
O3 0.0288(15) 0.0419(18) 0.055(2) 0.0044(14) -0.0012(14) 0.0103(13)
O4 0.0185(11) 0.0163(12) 0.0270(12) 0.0000(9) -0.0024(10) 0.0022(9)
O5 0.0301(14) 0.0265(14) 0.0362(15) -0.0042(11) -0.0140(12) 0.0036(11)
O6 0.0268(14) 0.0439(18) 0.0496(19) 0.0031(14) 0.0047(13) 0.0046(13)
N1 0.0220(14) 0.0156(14) 0.0172(13) 0.0016(11) 0.0037(11) 0.0019(11)
N2 0.0264(15) 0.0213(15) 0.0146(13) 0.0024(11) 0.0015(11) 0.0082(12)
N3 0.0237(14) 0.0171(14) 0.0167(14) 0.0029(11) 0.0014(11) 0.0051(11)
N4 0.0227(14) 0.0191(14) 0.0136(13) 0.0039(11) 0.0014(11) 0.0006(11)
C1 0.0165(15) 0.0190(16) 0.0128(15) 0.0018(12) -0.0007(12) 0.0042(12)
C2 0.0181(15) 0.0162(16) 0.0152(15) 0.0014(12) 0.0004(12) 0.0036(12)
C3 0.0161(15) 0.0239(18) 0.0173(16) 0.0030(13) 0.0009(12) 0.0038(13)
C4 0.0173(15) 0.0219(17) 0.0175(16) 0.0021(13) -0.0011(13) 0.0035(13)
C5 0.0249(17) 0.0144(16) 0.0211(17) -0.0005(13) -0.0008(14) 0.0006(13)
C6 0.0147(15) 0.0205(17) 0.0150(15) 0.0022(12) 0.0001(12) -0.0003(12)
C7 0.0195(16) 0.0187(17) 0.0254(18) 0.0043(14) -0.0001(14) -0.0013(13)
C8 0.0186(17) 0.032(2) 0.035(2) 0.0052(16) -0.0017(15) 0.0012(15)
C9 0.0271(19) 0.0223(19) 0.042(2) 0.0037(16) 0.0049(16) -0.0048(15)
C10 0.035(2) 0.031(2) 0.0237(18) 0.0072(15) 0.0108(16) -0.0005(16)
C11 0.0212(17) 0.0213(18) 0.0308(19) -0.0019(14) 0.0027(14) 0.0069(14)
C12 0.034(2) 0.031(2) 0.036(2) -0.0072(16) 0.0092(17) 0.0096(17)
C13 0.029(2) 0.029(2) 0.048(2) 0.0023(18) 0.0012(18) 0.0116(16)
C14 0.0267(19) 0.027(2) 0.049(2) -0.0013(17) 0.0147(18) 0.0066(16)
C15 0.0180(15) 0.0234(18) 0.0163(15) 0.0027(13) 0.0032(13) 0.0003(13)
C16 0.0266(18) 0.0207(18) 0.0245(18) -0.0021(14) 0.0059(14) -0.0047(14)
C17 0.037(2) 0.0182(17) 0.0206(17) 0.0038(13) 0.0050(15) 0.0049(15)
C18 0.040(2) 0.030(2) 0.0261(19) -0.0003(15) -0.0026(16) 0.0197(17)
C19 0.036(2) 0.0273(19) 0.0120(16) -0.0002(13) 0.0028(14) 0.0053(15)
C20 0.0219(19) 0.025(2) 0.062(3) 0.0028(19) 0.0181(19) 0.0091(16)
C21 0.043(3) 0.062(4) 0.100(5) 0.006(3) 0.041(3) -0.008(3)
C22 0.0167(15) 0.0176(16) 0.0151(15) 0.0028(12) 0.0036(12) 0.0033(12)
C23 0.0190(16) 0.0188(17) 0.0138(15) 0.0031(12) 0.0028(12) 0.0003(13)
C24 0.0183(16) 0.0249(18) 0.0204(17) 0.0019(13) 0.0001(13) 0.0075(13)
C25 0.0203(17) 0.0235(18) 0.0257(18) -0.0031(14) -0.0014(14) 0.0032(14)
C26 0.0210(16) 0.0165(17) 0.0269(18) -0.0031(13) 0.0033(14) 0.0011(13)
C27 0.0178(15) 0.0208(17) 0.0173(16) 0.0013(13) 0.0051(13) 0.0051(13)
C28 0.0213(17) 0.0160(17) 0.0300(19) 0.0008(14) 0.0007(14) 0.0039(13)
C29 0.043(2) 0.030(2) 0.029(2) 0.0063(16) -0.0043(17) 0.0157(17)
C30 0.0223(18) 0.029(2) 0.038(2) 0.0056(16) 0.0051(16) 0.0096(15)
C31 0.033(2) 0.0214(19) 0.049(2) 0.0037(17) -0.0010(18) 0.0054(16)
C32 0.0206(18) 0.029(2) 0.048(2) -0.0111(17) -0.0114(17) 0.0050(15)
C33 0.044(3) 0.069(4) 0.085(4) -0.052(3) -0.027(3) 0.022(3)
C34 0.0250(19) 0.038(2) 0.049(3) -0.0057(19) -0.0142(18) 0.0045(17)
C35 0.029(2) 0.034(3) 0.099(4) 0.013(3) -0.016(2) -0.0093(19)
C36 0.0194(16) 0.0247(18) 0.0140(15) 0.0049(13) -0.0012(12) 0.0070(13)
C37 0.0286(18) 0.0194(17) 0.0230(17) -0.0017(13) -0.0036(14) 0.0083(14)
C38 0.036(2) 0.0176(17) 0.0201(17) 0.0045(13) -0.0058(15) 0.0050(15)
C39 0.0272(18) 0.0278(19) 0.0149(16) -0.0023(13) -0.0021(14) 0.0027(15)
C40 0.032(2) 0.029(2) 0.0275(19) 0.0005(15) 0.0078(16) -0.0071(16)
C41 0.0218(18) 0.0214(19) 0.059(3) 0.0008(18) -0.0163(19) -0.0008(15)
C42 0.051(3) 0.058(3) 0.081(4) -0.010(3) -0.033(3) 0.030(3)
O7 0.0272(14) 0.058(2) 0.0317(15) -0.0160(13) -0.0010(12) 0.0083(13)

loop_
_atom_type_symbol
_atom_type_description
_atom_type_scat_dispersion_real
_atom_type_scat_dispersion_imag
_atom_type_scat_source
C C 0.0033 0.0016 'International Tables Vol C Tables 4.2.6.8 and 6.1.1.4'
H H 0.0000 0.0000 'International Tables Vol C Tables 4.2.6.8 and 6.1.1.4'
N N 0.0061 0.0033 'International Tables Vol C Tables 4.2.6.8 and 6.1.1.4'
O O 0.0106 0.0060 'International Tables Vol C Tables 4.2.6.8 and 6.1.1.4'
Cu Cu 0.3201 1.2651 'International Tables Vol C Tables 4.2.6.8 and 6.1.1.4'

loop_
_geom_angle_atom_site_label_1
_geom_angle_atom_site_label_2
_geom_angle_atom_site_label_3
_geom_angle
O1 Cu1 N1 92.48(11)
O1 Cu1 O2 89.10(11)
N1 Cu1 O2 161.03(11)
O1 Cu1 N2 177.62(11)
N1 Cu1 N2 85.22(12)
O2 Cu1 N2 92.86(12)
O4 Cu2 N3 92.37(11)
O4 Cu2 O5 88.82(10)
N3 Cu2 O5 161.45(12)
O4 Cu2 N4 177.67(11)
N3 Cu2 N4 85.50(11)
O5 Cu2 N4 92.90(11)
C1 O1 Cu1 128.8(2)
C20 O2 Cu1 120.1(3)
C22 O4 Cu2 128.8(2)
C41 O5 Cu2 121.1(2)
C15 N1 C16 120.0(3)
C15 N1 Cu1 126.3(2)
C16 N1 Cu1 113.5(2)
C18 N2 C19 108.8(3)
C18 N2 C17 110.5(3)
C19 N2 C17 110.3(3)
C18 N2 Cu1 114.5(2)
C19 N2 Cu1 107.2(2)
C17 N2 Cu1 105.4(2)
C36 N3 C37 120.4(3)
C36 N3 Cu2 126.1(2)
C37 N3 Cu2 113.3(2)
C39 N4 C40 108.3(3)
C39 N4 C38 111.0(3)
C40 N4 C38 110.5(3)
C39 N4 Cu2 107.35(19)
C40 N4 Cu2 114.4(2)
C38 N4 Cu2 105.28(19)
O1 C1 C2 122.5(3)
O1 C1 C6 119.6(3)
C2 C1 C6 117.9(3)
C3 C2 C1 120.9(3)
C3 C2 C15 116.6(3)
C1 C2 C15 122.5(3)
C4 C3 C2 121.9(3)
C3 C4 C5 116.2(3)
C3 C4 C11 123.3(3)
C5 C4 C11 120.4(3)
C6 C5 C4 124.6(3)
C5 C6 C1 118.3(3)
C5 C6 C7 121.2(3)
C1 C6 C7 120.4(3)
C8 C7 C9 107.6(3)
C8 C7 C6 110.0(3)
C9 C7 C6 111.5(3)
C8 C7 C10 110.0(3)
C9 C7 C10 107.0(3)
C6 C7 C10 110.6(3)
C14 C11 C4 112.7(3)
C14 C11 C12 107.9(3)
C4 C11 C12 109.2(3)
C14 C11 C13 107.9(3)
C4 C11 C13 109.1(3)
C12 C11 C13 110.0(3)
N1 C15 C2 125.5(3)
N1 C16 C17 106.9(3)
N2 C17 C16 109.9(3)
O3 C20 O2 125.6(4)
O3 C20 C21 119.6(4)
O2 C20 C21 114.8(4)
O4 C22 C23 123.0(3)
O4 C22 C27 118.6(3)
C23 C22 C27 118.3(3)
C24 C23 C22 120.6(3)
C24 C23 C36 116.8(3)
C22 C23 C36 122.5(3)
C25 C24 C23 121.1(3)
C24 C25 C26 117.5(3)
C24 C25 C32 122.7(3)
C26 C25 C32 119.7(3)
C27 C26 C25 125.0(3)
C26 C27 C22 117.3(3)
C26 C27 C28 121.5(3)
C22 C27 C28 121.1(3)
C27 C28 C31 112.3(3)
C27 C28 C30 109.9(3)
C31 C28 C30 107.4(3)
C27 C28 C29 110.5(3)
C31 C28 C29 107.3(3)
C30 C28 C29 109.2(3)
C33 C32 C25 109.4(3)
C33 C32 C34 108.8(4)
C25 C32 C34 112.1(3)
C33 C32 C35 109.0(4)
C25 C32 C35 108.9(3)
C34 C32 C35 108.5(3)
N3 C36 C23 125.7(3)
N3 C37 C38 106.8(3)
N4 C38 C37 109.5(3)
O6 C41 O5 124.6(3)
O6 C41 C42 119.2(4)
O5 C41 C42 116.2(4)

loop_
_geom_bond_atom_site_label_1
_geom_bond_atom_site_label_2
_geom_bond_distance
Cu1 O1 1.903(2)
Cu1 N1 1.928(3)
Cu1 O2 1.951(3)
Cu1 N2 2.051(3)
Cu2 O4 1.897(2)
Cu2 N3 1.932(3)
Cu2 O5 1.947(2)
Cu2 N4 2.049(3)
O1 C1 1.316(4)
O2 C20 1.274(5)
O3 C20 1.248(5)
O4 C22 1.315(4)
O5 C41 1.286(5)
O6 C41 1.253(5)
N1 C15 1.283(4)
N1 C16 1.475(4)
N2 C18 1.481(4)
N2 C19 1.478(4)
N2 C17 1.489(4)
N3 C36 1.292(4)
N3 C37 1.476(4)
N4 C39 1.486(4)
N4 C40 1.485(4)
N4 C38 1.494(4)
C1 C2 1.430(4)
C1 C6 1.433(4)
C2 C3 1.401(5)
C2 C15 1.450(5)
C3 C4 1.393(5)
C4 C5 1.420(4)
C4 C11 1.525(5)
C5 C6 1.383(5)
C6 C7 1.548(4)
C7 C8 1.543(5)
C7 C9 1.537(5)
C7 C10 1.548(5)
C11 C14 1.530(5)
C11 C12 1.534(5)
C11 C13 1.552(5)
C16 C17 1.509(5)
C20 C21 1.537(6)
C22 C23 1.426(5)
C22 C27 1.439(4)
C23 C24 1.418(4)
C23 C36 1.428(5)
C24 C25 1.380(5)
C25 C26 1.395(5)
C25 C32 1.543(5)
C26 C27 1.392(4)
C27 C28 1.532(5)
C28 C31 1.528(5)
C28 C30 1.543(5)
C28 C29 1.539(5)
C32 C33 1.526(6)
C32 C34 1.547(5)
C32 C35 1.531(6)
C37 C38 1.522(5)
C41 C42 1.507(6)

loop_
_platon_squeeze_void_nr
_platon_squeeze_void_average_x
_platon_squeeze_void_average_y
_platon_squeeze_void_average_z
_platon_squeeze_void_volume
_platon_squeeze_void_count_electrons
_platon_squeeze_void_content
1 -0.006 0.000 0.000 285 30 ' '
2 -0.026 0.000 0.500 274 32 ' '
3 0.396 0.444 0.607 7 0 ' '
4 0.456 0.545 0.816 20 8 ' '
5 0.543 0.455 0.184 21 8 ' '
6 0.604 0.556 0.393 7 0 ' '
